data_4348466
loop_
_publ_author_name
'Benjamin, Helen'
'Zheng, Yonghao'
'Batsanov, Andrei S.'
'Fox, Mark A.'
'Al-Attar, Hameed A'
'Monkman, Andrew P.'
'Bryce, Martin R.'

_publ_section_title
;
 Sulfonyl-Substituted Heteroleptic Cyclometalated Iridium(III) Complexes
 as Blue Emitters for Solution-Processable Phosphorescent Organic
 Light-Emitting Diodes.
;
_journal_issue 17
_journal_name_full 'Inorganic chemistry'
_journal_page_first 8612
_journal_page_last 8627
_journal_paper_doi 10.1021/acs.inorgchem.6b01179
_journal_volume 55
_journal_year 2016
_chemical_formula_moiety 'C32 H26 F2 Ir N3 O10 S4, C2 H3 N'
_chemical_formula_sum 'C34 H29 F2 Ir N4 O10 S4'
_chemical_formula_weight 1012.05
_space_group_crystal_system monoclinic
_space_group_IT_number 14
_space_group_name_Hall '-P 2ybc'
_space_group_name_H-M_alt 'P 1 21/c 1'
_atom_sites_solution_hydrogens difmap
_atom_sites_solution_primary direct
_atom_sites_solution_secondary difmap
_audit_creation_date 2016-04-12
_audit_creation_method
;
Olex2 1.2-beta
(compiled 2016.02.19 svn.r3266 for OlexSys, GUI svn.r5155)
;
_cell_angle_alpha 90
_cell_angle_beta 101.004(8)
_cell_angle_gamma 90
_cell_formula_units_Z 4
_cell_length_a 12.6275(5)
_cell_length_b 15.3636(5)
_cell_length_c 18.6894(7)
_cell_measurement_reflns_used 9828
_cell_measurement_temperature 120
_cell_measurement_theta_max 29.93
_cell_measurement_theta_min 2.23
_cell_volume 3559.2(2)
_computing_cell_refinement 'SAINT v7.46A (Bruker, 2008)'
_computing_data_collection 'SMART v5.630 (Bruker, 2003)'
_computing_data_reduction 'SAINT v7.60A (Bruker, 2009)'
_computing_molecular_graphics 'Olex2 (Dolomanov et al., 2009)'
_computing_publication_material 'Olex2 (Dolomanov et al., 2009)'
_computing_structure_refinement 'ShelXL 2014/7 multi-CPU version (Sheldrick, 2008)'
_computing_structure_solution 'SHELXS 2013/1 (Sheldrick, 2008)'
_diffrn_ambient_temperature 120
_diffrn_detector 'CCD area detector'
_diffrn_detector_area_resol_mean 5.6
_diffrn_detector_type 'Bruker SMART CCD 6000 area detector'
_diffrn_measured_fraction_theta_full 0.999
_diffrn_measured_fraction_theta_max 0.999
_diffrn_measurement_device 'three-circle diffractometer'
_diffrn_measurement_device_type 'Bruker SMART CCD 6000 area detector'
_diffrn_measurement_method '\w scans'
_diffrn_radiation_monochromator Parallel,graphite
_diffrn_radiation_probe x-ray
_diffrn_radiation_type MoK\a
_diffrn_radiation_wavelength 0.71073
_diffrn_reflns_av_R_equivalents 0.0959
_diffrn_reflns_av_unetI/netI 0.0522
_diffrn_reflns_Laue_measured_fraction_full 0.999
_diffrn_reflns_Laue_measured_fraction_max 0.999
_diffrn_reflns_limit_h_max 17
_diffrn_reflns_limit_h_min -17
_diffrn_reflns_limit_k_max 21
_diffrn_reflns_limit_k_min -21
_diffrn_reflns_limit_l_max 26
_diffrn_reflns_limit_l_min -26
_diffrn_reflns_number 63865
_diffrn_reflns_point_group_measured_fraction_full 0.999
_diffrn_reflns_point_group_measured_fraction_max 0.999
_diffrn_reflns_theta_full 25.242
_diffrn_reflns_theta_max 30.001
_diffrn_reflns_theta_min 1.643
_diffrn_source 'sealed X-ray tube'
_diffrn_source_current 35.0
_diffrn_source_power 1.75
_diffrn_source_target Mo
_diffrn_source_voltage 50.0
_diffrn_standards_number 0
_exptl_absorpt_coefficient_mu 4.062
_exptl_absorpt_correction_T_max 0.7460
_exptl_absorpt_correction_T_min 0.5318
_exptl_absorpt_correction_type multi-scan
_exptl_absorpt_process_details
;
SADABS-2009/1 (Bruker,2010) was used for absorption correction.
wR2(int) was 0.0999 before and 0.0580 after correction.
The Ratio of minimum to maximum transmission is 0.7129.
The \l/2 correction factor is 0.0015.
;
_exptl_crystal_colour yellow
_exptl_crystal_density_diffrn 1.889
_exptl_crystal_description block
_exptl_crystal_F_000 2000
_exptl_crystal_size_max 0.32
_exptl_crystal_size_mid 0.24
_exptl_crystal_size_min 0.14
_refine_diff_density_max 3.675
_refine_diff_density_min -1.291
_refine_diff_density_rms 0.144
_refine_ls_extinction_method none
_refine_ls_goodness_of_fit_ref 1.075
_refine_ls_hydrogen_treatment constr
_refine_ls_matrix_type full
_refine_ls_number_parameters 548
_refine_ls_number_reflns 10367
_refine_ls_number_restraints 61
_refine_ls_restrained_S_all 1.075
_refine_ls_R_factor_all 0.0647
_refine_ls_R_factor_gt 0.0465
_refine_ls_shift/su_max 0.001
_refine_ls_shift/su_mean 0.000
_refine_ls_structure_factor_coef Fsqd
_refine_ls_weighting_details 'w=1/[\s^2^(Fo^2^)+(0.0460P)^2^+7.7970P] where P=(Fo^2^+2Fc^2^)/3'
_refine_ls_weighting_scheme calc
_refine_ls_wR_factor_gt 0.1065
_refine_ls_wR_factor_ref 0.1137
_reflns_Friedel_coverage 0.000
_reflns_number_gt 7937
_reflns_number_total 10367
_reflns_threshold_expression 'I > 2\s(I)'
_cod_data_source_file 13.cif
_cod_data_source_block 13
_cod_database_code 4348466
_shelx_space_group_comment
;
The symmetry employed for this shelxl refinement is uniquely defined
by the following loop, which should always be used as a source of
symmetry information in preference to the above space-group names.
They are only intended as comments.
;
_olex2_refinement_description
;
1. Fixed Uiso
 At 1.2 times of:
  All C(H) groups
 At 1.5 times of:
  All C(H,H,H) groups
2. Restrained distances
 Ir-C7B \\sim Ir-C7A
 with sigma of 0.005
 Ir-N2B \\sim Ir-N2A
 with sigma of 0.005
 C34-C33B \\sim C34-C33A
 with sigma of 0.02
 N4A-C33A \\sim N4B-C33B
 with sigma of 0.02
3. Uiso/Uaniso restraints and constraints
Uanis(S2A) = Uanis(S2B)
Uanis(F2B) = Uanis(F1A)
Uanis(C14B) = Uanis(C14A)
Uanis(C15B) = Uanis(C15A)
Uanis(C16B) = Uanis(C16A)
Uanis(C17B) = Uanis(C17A)
Uiso(N2B) = Uiso(N2A)
Uanis(C13B) = Uanis(C13A)
Uanis(C12B) = Uanis(C12A)
Uiso(C7B) = Uiso(C7A)
Uanis(C8B) = Uanis(C8A)
Uanis(C9B) = Uanis(C9A)
Uanis(C10B) = Uanis(C10A)
Uanis(C11B) = Uanis(C11A)
Uanis(O6B) = Uanis(O6A)
Uanis(O5B) = Uanis(O5A)
Uanis(S1B) = Uanis(S1A)
Uanis(O4B) = Uanis(O4A)
Uanis(C31B) = Uanis(C29A)
Uiso(O3B) = Uiso(O3A)
Uanis(C32B) = Uanis(C30A)
Uanis(N4B) = Uanis(N4A)
Uiso(C33A) = Uiso(C33B)
4. Same fragment restrains
{S1A, S2A, F1A, O3A, O4A, O5A, O6A, N2A, C7A, C8A, C9A, C10A, C11A, C12A, C13A,
C14A, C15A, C16A, C17A, C29A, C30A} sigma for 1-2: 0.02, 1-3: 0.04
as
{S1B, S2B, F2B, O3B, O4B, O5B, O6B, N2B, C7B, C8B, C9B, C10B, C11B, C12B, C13B,
C14B, C15B, C16B, C17B, C31B, C32B}
5. Others
 Sof(S1B)=Sof(S2B)=Sof(F2B)=Sof(O3B)=Sof(O4B)=Sof(O5B)=Sof(O6B)=Sof(N2B)=
 Sof(C7B)=Sof(C8B)=Sof(H8B)=Sof(C9B)=Sof(C10B)=Sof(C11B)=Sof(C12B)=Sof(C13B)=
 Sof(C14B)=Sof(H14B)=Sof(C15B)=Sof(H15B)=Sof(C16B)=Sof(H16B)=Sof(C17B)=
 Sof(H17B)=Sof(C31B)=Sof(H31D)=Sof(H31E)=Sof(H31F)=Sof(C32B)=Sof(H32D)=
 Sof(H32E)=Sof(H32F)=Sof(N4B)=Sof(C33B)=1-FVAR(1)
 Sof(S1A)=Sof(S2A)=Sof(F1A)=Sof(O3A)=Sof(O4A)=Sof(O5A)=Sof(O6A)=Sof(N2A)=
 Sof(C7A)=Sof(C8A)=Sof(H8A)=Sof(C9A)=Sof(C10A)=Sof(C11A)=Sof(C12A)=Sof(C13A)=
 Sof(C14A)=Sof(H14A)=Sof(C15A)=Sof(H15A)=Sof(C16A)=Sof(H16A)=Sof(C17A)=
 Sof(H17A)=Sof(C29A)=Sof(H29A)=Sof(H29B)=Sof(H29C)=Sof(C30A)=Sof(H30A)=
 Sof(H30B)=Sof(H30C)=Sof(N4A)=Sof(C33A)=FVAR(1)
6.a Riding coordinates:
 C3(H3), C4(H4), C5(H5), C6(H6), C19(H19), C25(H25), C26(H26), C27(H27),
 C28(H28), C8A(H8A), C14A(H14A), C15A(H15A), C16A(H16A), C17A(H17A), C29A(H29A,
 H29B,H29C), C30A(H30A,H30B,H30C), C8B(H8B), C14B(H14B), C15B(H15B), C16B(H16B),
  C17B(H17B), C31B(H31D,H31E,H31F), C32B(H32D,H32E,H32F), C34(H34A,H34B,H34C)
6.b Rotating group:
 C31(H31A,H31B,H31C), C32(H32A,H32B,H32C)
;
_shelx_shelxl_version_number 2014/7
_olex2_diffrn_ambient_temperature_device 'Oxford Cryosystems'
_olex2_submission_special_instructions 'No special instructions were received'

loop_
_space_group_symop_operation_xyz
'x, y, z'
'-x, y+1/2, -z+1/2'
'-x, -y, -z'
'x, -y-1/2, z-1/2'

loop_
_atom_site_label
_atom_site_type_symbol
_atom_site_fract_x
_atom_site_fract_y
_atom_site_fract_z
_atom_site_U_iso_or_equiv
_atom_site_adp_type
_atom_site_occupancy
_atom_site_site_symmetry_order
_atom_site_calc_flag
_atom_site_refinement_flags_posn
_atom_site_refinement_flags_occupancy
_atom_site_disorder_assembly
_atom_site_disorder_group
Ir Ir 0.78604(2) 0.23182(2) 0.60828(2) 0.02998(7) Uani 1 1 d D . . .
S3 S 0.83871(10) 0.01489(9) 0.36899(6) 0.0341(3) Uani 1 1 d . . . .
S4 S 1.09732(11) 0.11872(10) 0.37942(8) 0.0428(3) Uani 1 1 d . . . .
F2 F 1.0914(2) 0.2748(2) 0.45910(17) 0.0416(7) Uani 1 1 d . . . .
O1 O 0.8920(3) 0.1731(2) 0.69902(18) 0.0341(7) Uani 1 1 d . . . .
O2 O 0.9129(4) 0.1498(3) 0.8190(2) 0.0533(11) Uani 1 1 d . . . .
O7 O 0.7345(3) -0.0018(3) 0.38661(19) 0.0412(9) Uani 1 1 d . . . .
O8 O 0.8420(3) 0.0454(3) 0.29730(18) 0.0448(9) Uani 1 1 d . . . .
O9 O 1.0731(4) 0.0360(3) 0.3452(3) 0.0593(12) Uani 1 1 d . . . .
O10 O 1.1945(3) 0.1254(3) 0.4329(2) 0.0550(11) Uani 1 1 d . . . .
N1 N 0.7202(3) 0.2741(3) 0.6990(2) 0.0313(8) Uani 1 1 d . . . .
N3 N 0.8936(3) 0.3313(3) 0.61054(19) 0.0269(8) Uani 1 1 d . . . .
C1 C 0.8648(5) 0.1827(3) 0.7621(3) 0.0375(11) Uani 1 1 d . . . .
C2 C 0.7675(4) 0.2393(3) 0.7631(3) 0.0330(10) Uani 1 1 d . . . .
C3 C 0.7307(6) 0.2561(4) 0.8269(3) 0.0476(15) Uani 1 1 d . . . .
H3 H 0.7661 0.2315 0.8718 0.057 Uiso 1 1 d R . . .
C4 C 0.6431(5) 0.3093(4) 0.8242(3) 0.0492(14) Uani 1 1 d . . . .
H4 H 0.6166 0.3216 0.8674 0.059 Uiso 1 1 d R . . .
C5 C 0.5936(4) 0.3446(4) 0.7590(3) 0.0432(13) Uani 1 1 d . . . .
H5 H 0.5330 0.3819 0.7563 0.052 Uiso 1 1 d R . . .
C6 C 0.6341(4) 0.3245(4) 0.6974(3) 0.0401(12) Uani 1 1 d . . . .
H6 H 0.5990 0.3476 0.6519 0.048 Uiso 1 1 d R . . .
C18 C 0.8621(4) 0.1928(3) 0.5297(2) 0.0292(9) Uani 1 1 d . . . .
C19 C 0.8406(4) 0.1186(3) 0.4849(2) 0.0329(10) Uani 1 1 d . . . .
H19 H 0.7827 0.0816 0.4909 0.039 Uiso 1 1 d R . . .
C20 C 0.9007(4) 0.0975(3) 0.4325(2) 0.0317(10) Uani 1 1 d . . . .
C21 C 0.9911(4) 0.1489(4) 0.4255(3) 0.0341(10) Uani 1 1 d . . . .
C22 C 1.0070(4) 0.2240(3) 0.4667(3) 0.0335(10) Uani 1 1 d . . . .
C23 C 0.9447(4) 0.2487(3) 0.5170(2) 0.0271(9) Uani 1 1 d . . . .
C24 C 0.9600(4) 0.3282(3) 0.5608(2) 0.0294(10) Uani 1 1 d . . . .
C25 C 1.0273(4) 0.3981(3) 0.5548(3) 0.0362(11) Uani 1 1 d . . . .
H25 H 1.0715 0.3974 0.5190 0.043 Uiso 1 1 d R . . .
C26 C 1.0295(4) 0.4692(4) 0.6003(3) 0.0404(12) Uani 1 1 d . . . .
H26 H 1.0755 0.5171 0.5961 0.048 Uiso 1 1 d R . . .
C27 C 0.9653(4) 0.4697(3) 0.6523(3) 0.0349(10) Uani 1 1 d . . . .
H27 H 0.9675 0.5173 0.6851 0.042 Uiso 1 1 d R . . .
C28 C 0.8980(4) 0.4000(3) 0.6553(3) 0.0335(10) Uani 1 1 d . . . .
H28 H 0.8530 0.4004 0.6906 0.040 Uiso 1 1 d R . . .
C31 C 0.9120(5) -0.0825(4) 0.3862(3) 0.0459(13) Uani 1 1 d . . . .
H31A H 0.8790 -0.1272 0.3516 0.069 Uiso 1 1 d GR . . .
H31B H 0.9866 -0.0726 0.3805 0.069 Uiso 1 1 d GR . . .
H31C H 0.9113 -0.1019 0.4360 0.069 Uiso 1 1 d GR . . .
C32 C 1.0966(6) 0.1959(5) 0.3115(3) 0.0594(17) Uani 1 1 d . . . .
H32A H 1.1599 0.1875 0.2890 0.089 Uiso 1 1 d GR . . .
H32B H 1.0309 0.1897 0.2744 0.089 Uiso 1 1 d GR . . .
H32C H 1.0989 0.2542 0.3330 0.089 Uiso 1 1 d GR . . .
S1A S 0.6082(6) 0.4800(5) 0.4041(4) 0.0408(7) Uani 0.316(5) 1 d D P A 1
S2A S 0.3982(6) 0.3281(6) 0.3395(4) 0.0537(9) Uani 0.316(5) 1 d D P A 1
F1A F 0.4039(17) 0.1975(14) 0.4516(15) 0.057(2) Uani 0.316(5) 1 d D P A 1
O3A O 0.6930(11) 0.5216(9) 0.4575(7) 0.0434(12) Uiso 0.316(5) 1 d D P A 1
O4A O 0.5072(12) 0.5247(13) 0.3899(14) 0.057(2) Uani 0.316(5) 1 d D P A 1
O5A O 0.4424(18) 0.3821(16) 0.2891(10) 0.067(3) Uani 0.316(5) 1 d D P A 1
O6A O 0.3640(19) 0.2424(12) 0.3148(12) 0.071(3) Uani 0.316(5) 1 d D P A 1
N2A N 0.6887(9) 0.1244(6) 0.6055(8) 0.0262(11) Uiso 0.316(5) 1 d D P A 1
C7A C 0.6689(11) 0.2738(11) 0.5307(9) 0.0270(11) Uiso 0.316(5) 1 d D P A 1
C8A C 0.6675(17) 0.3559(15) 0.5007(14) 0.0316(18) Uani 0.316(5) 1 d D P A 1
H8A H 0.7310 0.3902 0.5127 0.038 Uiso 0.316(5) 1 d R P A 1
C9A C 0.5897(18) 0.3733(13) 0.4383(14) 0.036(2) Uani 0.316(5) 1 d D P A 1
C10A C 0.4988(16) 0.3178(15) 0.4206(11) 0.040(2) Uani 0.316(5) 1 d D P A 1
C11A C 0.494(2) 0.247(2) 0.4642(19) 0.042(3) Uani 0.316(5) 1 d D P A 1
C12A C 0.579(2) 0.2172(19) 0.517(2) 0.036(3) Uani 0.316(5) 1 d D P A 1
C13A C 0.5887(17) 0.1383(18) 0.563(2) 0.035(2) Uani 0.316(5) 1 d D P A 1
C14A C 0.504(2) 0.080(3) 0.562(3) 0.054(3) Uani 0.316(5) 1 d D P A 1
H14A H 0.4344 0.0914 0.5351 0.065 Uiso 0.316(5) 1 d R P A 1
C15A C 0.522(3) 0.005(3) 0.604(3) 0.056(4) Uani 0.316(5) 1 d D P A 1
H15A H 0.4657 -0.0350 0.6063 0.067 Uiso 0.316(5) 1 d R P A 1
C16A C 0.624(3) -0.012(3) 0.640(4) 0.050(3) Uani 0.316(5) 1 d D P A 1
H16A H 0.6394 -0.0648 0.6665 0.059 Uiso 0.316(5) 1 d R P A 1
C17A C 0.705(2) 0.049(2) 0.640(3) 0.039(2) Uani 0.316(5) 1 d D P A 1
H17A H 0.7748 0.0370 0.6664 0.046 Uiso 0.316(5) 1 d R P A 1
C29A C 0.663(3) 0.465(3) 0.3245(15) 0.066(4) Uani 0.316(5) 1 d D P A 1
H29A H 0.6117 0.4314 0.2895 0.099 Uiso 0.316(5) 1 d R P A 1
H29B H 0.6752 0.5218 0.3032 0.099 Uiso 0.316(5) 1 d R P A 1
H29C H 0.7320 0.4336 0.3362 0.099 Uiso 0.316(5) 1 d R P A 1
C30A C 0.2924(14) 0.381(2) 0.3680(14) 0.072(4) Uani 0.316(5) 1 d D P A 1
H30A H 0.2746 0.3487 0.4092 0.108 Uiso 0.316(5) 1 d R P A 1
H30B H 0.3140 0.4406 0.3836 0.108 Uiso 0.316(5) 1 d R P A 1
H30C H 0.2291 0.3834 0.3284 0.108 Uiso 0.316(5) 1 d R P A 1
S1B S 0.6329(3) 0.5069(2) 0.40852(17) 0.0408(7) Uani 0.684(5) 1 d D P A 2
S2B S 0.4085(2) 0.3734(3) 0.33740(15) 0.0537(9) Uani 0.684(5) 1 d D P A 2
F2B F 0.4030(7) 0.2321(5) 0.4430(6) 0.057(2) Uani 0.684(5) 1 d D P A 2
O3B O 0.7221(5) 0.5400(4) 0.4607(3) 0.0434(12) Uiso 0.684(5) 1 d D P A 2
O4B O 0.5361(6) 0.5578(5) 0.3958(5) 0.057(2) Uani 0.684(5) 1 d D P A 2
O5B O 0.4586(8) 0.4250(7) 0.2889(4) 0.067(3) Uani 0.684(5) 1 d D P A 2
O6B O 0.3623(8) 0.2916(7) 0.3108(5) 0.071(3) Uani 0.684(5) 1 d D P A 2
N2B N 0.6679(4) 0.1388(3) 0.5946(3) 0.0262(11) Uiso 0.684(5) 1 d D P A 2
C7B C 0.6771(6) 0.2883(5) 0.5320(5) 0.0270(11) Uiso 0.684(5) 1 d D P A 2
C8B C 0.6861(6) 0.3651(7) 0.4929(5) 0.0316(18) Uani 0.684(5) 1 d D P A 2
H8B H 0.7492 0.3991 0.5079 0.038 Uiso 0.684(5) 1 d R P A 2
C9B C 0.6035(8) 0.3998(6) 0.4403(6) 0.036(2) Uani 0.684(5) 1 d D P A 2
C10B C 0.5072(7) 0.3510(7) 0.4180(5) 0.040(2) Uani 0.684(5) 1 d D P A 2
C11B C 0.4969(8) 0.2768(8) 0.4575(8) 0.042(3) Uani 0.684(5) 1 d D P A 2
C12B C 0.5764(9) 0.2430(7) 0.5127(9) 0.036(3) Uani 0.684(5) 1 d D P A 2
C13B C 0.5718(7) 0.1592(8) 0.5514(9) 0.035(2) Uani 0.684(5) 1 d D P A 2
C14B C 0.4865(9) 0.1018(11) 0.5483(13) 0.054(3) Uani 0.684(5) 1 d D P A 2
H14B H 0.4191 0.1156 0.5184 0.065 Uiso 0.684(5) 1 d R P A 2
C15B C 0.5021(12) 0.0252(12) 0.5878(13) 0.056(4) Uani 0.684(5) 1 d D P A 2
H15B H 0.4417 -0.0121 0.5864 0.067 Uiso 0.684(5) 1 d R P A 2
C16B C 0.6007(11) 0.0044(11) 0.6279(14) 0.050(3) Uani 0.684(5) 1 d D P A 2
H16B H 0.6110 -0.0498 0.6527 0.059 Uiso 0.684(5) 1 d R P A 2
C17B C 0.6834(10) 0.0646(9) 0.6305(13) 0.039(2) Uani 0.684(5) 1 d D P A 2
H17B H 0.7525 0.0514 0.6586 0.046 Uiso 0.684(5) 1 d R P A 2
C31B C 0.6824(15) 0.4901(12) 0.3267(7) 0.066(4) Uani 0.684(5) 1 d D P A 2
H31D H 0.7426 0.4487 0.3352 0.099 Uiso 0.684(5) 1 d R P A 2
H31E H 0.6252 0.4679 0.2881 0.099 Uiso 0.684(5) 1 d R P A 2
H31F H 0.7078 0.5463 0.3119 0.099 Uiso 0.684(5) 1 d R P A 2
C32B C 0.3125(7) 0.4373(10) 0.3676(6) 0.072(4) Uani 0.684(5) 1 d D P A 2
H32D H 0.2584 0.4558 0.3256 0.108 Uiso 0.684(5) 1 d R P A 2
H32E H 0.2778 0.4022 0.4004 0.108 Uiso 0.684(5) 1 d R P A 2
H32F H 0.3460 0.4886 0.3937 0.108 Uiso 0.684(5) 1 d R P A 2
C34 C 0.6638(8) 0.7697(6) 0.3832(6) 0.087(3) Uani 1 1 d D . . .
H34A H 0.6817 0.7614 0.4350 0.131 Uiso 1 1 d R . A .
H34B H 0.6682 0.8305 0.3722 0.131 Uiso 1 1 d R . . .
H34C H 0.5918 0.7493 0.3653 0.131 Uiso 1 1 d R . . .
N4A N 0.736(2) 0.6562(19) 0.2990(12) 0.101(5) Uani 0.316(5) 1 d D P A 1
C33A C 0.708(2) 0.7045(14) 0.3379(12) 0.059(2) Uiso 0.316(5) 1 d D P A 1
N4B N 0.8081(11) 0.6957(10) 0.3303(6) 0.101(5) Uani 0.684(5) 1 d D P A 2
C33B C 0.7454(9) 0.7307(8) 0.3540(6) 0.059(2) Uiso 0.684(5) 1 d D P A 2

loop_
_atom_site_aniso_label
_atom_site_aniso_U_11
_atom_site_aniso_U_22
_atom_site_aniso_U_33
_atom_site_aniso_U_23
_atom_site_aniso_U_13
_atom_site_aniso_U_12
Ir 0.02572(9) 0.04361(12) 0.02218(9) -0.00604(8) 0.00854(6) -0.00843(8)
S3 0.0348(6) 0.0444(7) 0.0232(5) -0.0037(5) 0.0058(4) -0.0084(5)
S4 0.0362(7) 0.0539(9) 0.0435(7) -0.0146(6) 0.0207(6) -0.0105(6)
F2 0.0363(16) 0.052(2) 0.0418(17) -0.0106(14) 0.0210(13) -0.0169(14)
O1 0.0414(19) 0.0344(19) 0.0283(16) -0.0021(14) 0.0111(14) -0.0010(15)
O2 0.084(3) 0.046(2) 0.0322(19) 0.0104(17) 0.016(2) 0.023(2)
O7 0.0361(19) 0.053(2) 0.0353(19) -0.0106(16) 0.0087(15) -0.0134(16)
O8 0.060(2) 0.052(2) 0.0244(16) -0.0015(16) 0.0118(16) -0.0053(19)
O9 0.054(3) 0.058(3) 0.075(3) -0.028(2) 0.035(2) -0.014(2)
O10 0.036(2) 0.072(3) 0.061(3) -0.016(2) 0.0175(19) 0.000(2)
N1 0.035(2) 0.031(2) 0.0302(19) -0.0037(16) 0.0103(16) -0.0089(17)
N3 0.0263(18) 0.034(2) 0.0208(16) 0.0003(15) 0.0039(14) -0.0050(15)
C1 0.052(3) 0.031(3) 0.032(2) 0.001(2) 0.014(2) 0.000(2)
C2 0.050(3) 0.025(2) 0.027(2) -0.0013(18) 0.015(2) -0.005(2)
C3 0.071(4) 0.045(3) 0.031(3) 0.007(2) 0.022(3) 0.004(3)
C4 0.063(4) 0.052(4) 0.042(3) -0.001(3) 0.033(3) 0.000(3)
C5 0.039(3) 0.053(4) 0.041(3) -0.010(3) 0.017(2) 0.003(2)
C6 0.029(2) 0.058(4) 0.035(3) 0.004(2) 0.009(2) -0.006(2)
C18 0.025(2) 0.041(3) 0.0217(19) 0.0013(19) 0.0055(16) -0.0037(19)
C19 0.029(2) 0.045(3) 0.026(2) -0.004(2) 0.0087(18) -0.010(2)
C20 0.031(2) 0.042(3) 0.023(2) -0.0031(19) 0.0070(17) -0.007(2)
C21 0.031(2) 0.044(3) 0.031(2) -0.001(2) 0.0160(19) -0.001(2)
C22 0.029(2) 0.041(3) 0.033(2) 0.003(2) 0.0106(19) -0.007(2)
C23 0.029(2) 0.032(3) 0.0208(19) -0.0021(16) 0.0060(16) -0.0018(17)
C24 0.026(2) 0.041(3) 0.0213(19) 0.0006(18) 0.0033(16) -0.0030(18)
C25 0.040(3) 0.036(3) 0.036(2) 0.003(2) 0.015(2) -0.004(2)
C26 0.043(3) 0.036(3) 0.044(3) 0.001(2) 0.016(2) -0.010(2)
C27 0.038(3) 0.034(3) 0.032(2) -0.002(2) 0.004(2) -0.003(2)
C28 0.037(2) 0.039(3) 0.025(2) -0.0005(19) 0.0080(18) -0.003(2)
C31 0.051(3) 0.050(4) 0.038(3) -0.005(2) 0.010(2) -0.008(3)
C32 0.064(4) 0.079(5) 0.044(3) -0.003(3) 0.033(3) -0.011(4)
S1A 0.0362(16) 0.055(2) 0.0287(8) 0.0008(13) 0.0007(10) 0.0035(11)
S2A 0.0310(9) 0.095(3) 0.0312(8) -0.0127(17) -0.0052(7) 0.0034(16)
F1A 0.0289(18) 0.087(8) 0.051(4) -0.013(5) -0.0008(19) -0.024(4)
O4A 0.046(4) 0.070(6) 0.050(3) 0.001(5) -0.001(4) 0.020(4)
O5A 0.051(4) 0.113(10) 0.030(2) 0.006(5) -0.008(2) -0.005(5)
O6A 0.060(4) 0.104(8) 0.042(3) -0.027(6) -0.012(3) -0.017(7)
C8A 0.016(4) 0.060(4) 0.022(3) 0.000(2) 0.012(3) -0.003(3)
C9A 0.029(4) 0.053(7) 0.026(2) -0.011(4) 0.003(2) 0.001(4)
C10A 0.023(3) 0.069(8) 0.028(3) -0.016(4) 0.004(2) -0.005(4)
C11A 0.025(3) 0.068(11) 0.034(4) -0.017(6) 0.006(3) -0.013(4)
C12A 0.030(3) 0.050(9) 0.029(3) -0.017(5) 0.009(2) -0.008(4)
C13A 0.027(4) 0.051(7) 0.029(6) -0.010(4) 0.010(3) 0.000(4)
C14A 0.030(5) 0.074(10) 0.060(10) -0.029(6) 0.013(5) -0.012(6)
C15A 0.052(7) 0.062(11) 0.061(13) -0.023(6) 0.029(6) -0.027(7)
C16A 0.051(8) 0.050(7) 0.054(10) -0.011(5) 0.028(7) -0.017(6)
C17A 0.040(6) 0.044(6) 0.038(7) -0.014(4) 0.020(5) -0.005(5)
C29A 0.067(8) 0.098(13) 0.035(3) 0.004(5) 0.016(4) 0.012(8)
C30A 0.032(4) 0.121(12) 0.058(5) -0.027(8) -0.004(4) 0.013(6)
S1B 0.0362(16) 0.055(2) 0.0287(8) 0.0008(13) 0.0007(10) 0.0035(11)
S2B 0.0310(9) 0.095(3) 0.0312(8) -0.0127(17) -0.0052(7) 0.0034(16)
F2B 0.0289(18) 0.087(8) 0.051(4) -0.013(5) -0.0008(19) -0.024(4)
O4B 0.046(4) 0.070(6) 0.050(3) 0.001(5) -0.001(4) 0.020(4)
O5B 0.051(4) 0.113(10) 0.030(2) 0.006(5) -0.008(2) -0.005(5)
O6B 0.060(4) 0.104(8) 0.042(3) -0.027(6) -0.012(3) -0.017(7)
C8B 0.016(4) 0.060(4) 0.022(3) 0.000(2) 0.012(3) -0.003(3)
C9B 0.029(4) 0.053(7) 0.026(2) -0.011(4) 0.003(2) 0.001(4)
C10B 0.023(3) 0.069(8) 0.028(3) -0.016(4) 0.004(2) -0.005(4)
C11B 0.025(3) 0.068(11) 0.034(4) -0.017(6) 0.006(3) -0.013(4)
C12B 0.030(3) 0.050(9) 0.029(3) -0.017(5) 0.009(2) -0.008(4)
C13B 0.027(4) 0.051(7) 0.029(6) -0.010(4) 0.010(3) 0.000(4)
C14B 0.030(5) 0.074(10) 0.060(10) -0.029(6) 0.013(5) -0.012(6)
C15B 0.052(7) 0.062(11) 0.061(13) -0.023(6) 0.029(6) -0.027(7)
C16B 0.051(8) 0.050(7) 0.054(10) -0.011(5) 0.028(7) -0.017(6)
C17B 0.040(6) 0.044(6) 0.038(7) -0.014(4) 0.020(5) -0.005(5)
C31B 0.067(8) 0.098(13) 0.035(3) 0.004(5) 0.016(4) 0.012(8)
C32B 0.032(4) 0.121(12) 0.058(5) -0.027(8) -0.004(4) 0.013(6)
C34 0.080(6) 0.083(6) 0.106(7) -0.015(5) 0.038(5) -0.016(5)
N4A 0.112(10) 0.138(11) 0.059(7) 0.038(7) 0.036(6) 0.069(9)
N4B 0.112(10) 0.138(11) 0.059(7) 0.038(7) 0.036(6) 0.069(9)

loop_
_atom_type_symbol
_atom_type_description
_atom_type_scat_dispersion_real
_atom_type_scat_dispersion_imag
_atom_type_scat_source
C C 0.0033 0.0016 'International Tables Vol C Tables 4.2.6.8 and 6.1.1.4'
H H 0.0000 0.0000 'International Tables Vol C Tables 4.2.6.8 and 6.1.1.4'
F F 0.0171 0.0103 'International Tables Vol C Tables 4.2.6.8 and 6.1.1.4'
Ir Ir -1.4442 7.9887 'International Tables Vol C Tables 4.2.6.8 and 6.1.1.4'
N N 0.0061 0.0033 'International Tables Vol C Tables 4.2.6.8 and 6.1.1.4'
O O 0.0106 0.0060 'International Tables Vol C Tables 4.2.6.8 and 6.1.1.4'
S S 0.1246 0.1234 'International Tables Vol C Tables 4.2.6.8 and 6.1.1.4'

loop_
_geom_angle_atom_site_label_1
_geom_angle_atom_site_label_2
_geom_angle_atom_site_label_3
_geom_angle
N1 Ir O1 77.17(15)
N3 Ir O1 89.22(14)
N3 Ir N1 96.61(15)
N3 Ir N2A 175.0(4)
N3 Ir N2B 172.98(19)
C18 Ir O1 98.09(16)
C18 Ir N1 174.33(17)
C18 Ir N3 80.09(18)
C18 Ir N2A 96.3(4)
C18 Ir N2B 98.1(2)
N2A Ir O1 87.8(4)
N2A Ir N1 86.7(4)
C7A Ir O1 170.0(5)
C7A Ir N1 97.7(7)
C7A Ir N3 100.0(5)
C7A Ir C18 87.4(7)
C7A Ir N2A 83.3(6)
N2B Ir O1 97.75(19)
N2B Ir N1 85.8(2)
C7B Ir O1 173.6(3)
C7B Ir N1 96.7(3)
C7B Ir N3 93.2(2)
C7B Ir C18 88.1(3)
C7B Ir N2B 80.0(3)
O7 S3 C20 106.0(2)
O7 S3 C31 106.2(3)
O8 S3 O7 117.7(2)
O8 S3 C20 107.4(2)
O8 S3 C31 110.0(3)
C31 S3 C20 109.3(3)
O9 S4 O10 117.3(3)
O9 S4 C21 109.2(2)
O9 S4 C32 108.0(3)
O10 S4 C21 105.5(2)
O10 S4 C32 110.2(3)
C32 S4 C21 106.0(3)
C1 O1 Ir 115.9(3)
C2 N1 Ir 114.5(3)
C6 N1 Ir 127.0(3)
C6 N1 C2 118.3(4)
C24 N3 Ir 116.9(3)
C28 N3 Ir 123.4(3)
C28 N3 C24 119.6(4)
O1 C1 C2 115.7(4)
O2 C1 O1 124.5(5)
O2 C1 C2 119.8(5)
N1 C2 C1 116.3(4)
N1 C2 C3 121.9(5)
C3 C2 C1 121.7(5)
C4 C3 C2 118.8(6)
C3 C4 C5 119.8(5)
C4 C5 C6 118.3(5)
N1 C6 C5 122.8(5)
C19 C18 Ir 127.9(3)
C23 C18 Ir 114.7(3)
C23 C18 C19 117.3(4)
C20 C19 C18 122.6(4)
C19 C20 S3 113.6(3)
C19 C20 C21 119.6(4)
C21 C20 S3 125.9(3)
C20 C21 S4 126.3(4)
C22 C21 S4 116.2(4)
C22 C21 C20 116.8(4)
F2 C22 C21 117.3(4)
F2 C22 C23 118.3(4)
C21 C22 C23 124.3(4)
C18 C23 C24 116.0(4)
C22 C23 C18 118.8(4)
C22 C23 C24 125.1(4)
N3 C24 C23 112.2(4)
N3 C24 C25 119.5(4)
C25 C24 C23 128.2(4)
C26 C25 C24 120.2(5)
C27 C26 C25 119.6(5)
C28 C27 C26 118.3(5)
N3 C28 C27 122.7(4)
O3A S1A C9A 106.5(9)
O3A S1A C29A 105.9(14)
O4A S1A O3A 115.3(11)
O4A S1A C9A 109.5(11)
O4A S1A C29A 112.7(15)
C29A S1A C9A 106.3(14)
O5A S2A C10A 107.6(11)
O5A S2A C30A 110.2(14)
O6A S2A O5A 116.6(13)
O6A S2A C10A 108.2(11)
O6A S2A C30A 109.2(13)
C30A S2A C10A 104.2(12)
C13A N2A Ir 111.7(10)
C17A N2A Ir 131.2(15)
C17A N2A C13A 117.1(15)
C8A C7A Ir 123.2(11)
C8A C7A C12A 122.8(12)
C12A C7A Ir 113.3(9)
C7A C8A C9A 117.8(16)
C8A C9A S1A 110.7(12)
C8A C9A C10A 119.2(14)
C10A C9A S1A 128.5(13)
C9A C10A S2A 123.8(13)
C11A C10A S2A 117.9(13)
C11A C10A C9A 117.9(12)
F1A C11A C10A 118.5(15)
F1A C11A C12A 117.2(17)
C10A C11A C12A 124.1(15)
C7A C12A C13A 115.3(13)
C11A C12A C7A 114.6(13)
C11A C12A C13A 130.0(14)
N2A C13A C12A 115.3(13)
N2A C13A C14A 121.2(15)
C14A C13A C12A 123.5(16)
C15A C14A C13A 119.5(19)
C16A C15A C14A 118.5(19)
C15A C16A C17A 119(2)
N2A C17A C16A 123.7(19)
O3B S1B C9B 106.4(4)
O3B S1B C31B 106.0(6)
O4B S1B O3B 117.0(5)
O4B S1B C9B 109.2(5)
O4B S1B C31B 111.5(7)
C31B S1B C9B 106.2(6)
O5B S2B C10B 108.4(5)
O5B S2B C32B 108.2(7)
O6B S2B O5B 117.5(5)
O6B S2B C10B 107.1(5)
O6B S2B C32B 110.2(6)
C32B S2B C10B 104.6(5)
C13B N2B Ir 117.4(5)
C17B N2B Ir 120.4(7)
C17B N2B C13B 122.0(7)
C8B C7B Ir 128.9(5)
C8B C7B C12B 115.6(6)
C12B C7B Ir 115.4(5)
C9B C8B C7B 124.3(7)
C8B C9B S1B 113.9(6)
C8B C9B C10B 119.2(8)
C10B C9B S1B 126.8(6)
C9B C10B S2B 124.3(7)
C11B C10B S2B 119.2(6)
C11B C10B C9B 116.2(7)
F2B C11B C10B 118.8(7)
F2B C11B C12B 116.1(8)
C10B C11B C12B 125.2(7)
C7B C12B C13B 114.5(7)
C11B C12B C7B 119.0(8)
C11B C12B C13B 126.4(7)
N2B C13B C12B 112.1(7)
N2B C13B C14B 118.5(8)
C14B C13B C12B 129.5(8)
C15B C14B C13B 119.4(9)
C16B C15B C14B 120.9(9)
C15B C16B C17B 117.7(10)
N2B C17B C16B 121.4(9)
N4A C33A C34 175(3)
N4B C33B C34 176.6(15)

loop_
_geom_bond_atom_site_label_1
_geom_bond_atom_site_label_2
_geom_bond_distance
Ir O1 2.148(3)
Ir N1 2.128(4)
Ir N3 2.040(4)
Ir C18 1.995(4)
Ir N2A 2.052(6)
Ir C7A 1.972(6)
Ir N2B 2.046(4)
Ir C7B 1.982(5)
S3 O7 1.439(4)
S3 O8 1.427(4)
S3 C20 1.810(5)
S3 C31 1.756(6)
S4 O9 1.429(4)
S4 O10 1.431(4)
S4 C21 1.788(5)
S4 C32 1.736(7)
F2 C22 1.350(5)
O1 C1 1.298(6)
O2 C1 1.228(6)
N1 C2 1.343(7)
N1 C6 1.330(7)
N3 C24 1.366(6)
N3 C28 1.341(6)
C1 C2 1.508(8)
C2 C3 1.384(7)
C3 C4 1.369(9)
C4 C5 1.370(8)
C5 C6 1.381(7)
C18 C19 1.410(7)
C18 C23 1.406(6)
C19 C20 1.388(6)
C20 C21 1.414(7)
C21 C22 1.381(7)
C22 C23 1.389(6)
C23 C24 1.463(7)
C24 C25 1.388(7)
C25 C26 1.381(8)
C26 C27 1.380(7)
C27 C28 1.376(7)
S1A O3A 1.464(12)
S1A O4A 1.427(13)
S1A C9A 1.791(14)
S1A C29A 1.774(14)
S2A O5A 1.445(14)
S2A O6A 1.433(15)
S2A C10A 1.791(13)
S2A C30A 1.734(15)
F1A C11A 1.347(15)
N2A C13A 1.375(15)
N2A C17A 1.319(16)
C7A C8A 1.378(15)
C7A C12A 1.410(15)
C8A C9A 1.399(15)
C9A C10A 1.418(16)
C10A C11A 1.371(17)
C11A C12A 1.392(16)
C12A C13A 1.477(16)
C13A C14A 1.392(15)
C14A C15A 1.380(19)
C15A C16A 1.360(18)
C16A C17A 1.385(16)
S1B O3B 1.435(6)
S1B O4B 1.432(6)
S1B C9B 1.812(9)
S1B C31B 1.778(8)
S2B O5B 1.439(8)
S2B O6B 1.433(9)
S2B C10B 1.795(7)
S2B C32B 1.736(9)
F2B C11B 1.352(8)
N2B C13B 1.359(8)
N2B C17B 1.319(10)
C7B C8B 1.405(9)
C7B C12B 1.433(9)
C8B C9B 1.394(9)
C9B C10B 1.422(10)
C10B C11B 1.378(12)
C11B C12B 1.395(10)
C12B C13B 1.483(11)
C13B C14B 1.385(10)
C14B C15B 1.383(13)
C15B C16B 1.363(13)
C16B C17B 1.388(10)
C34 C33A 1.485(18)
C34 C33B 1.391(13)
N4A C33A 1.145(18)
N4B C33B 1.117(12)
